data_7704561
loop_
_publ_author_name
'Watanabe, Lara K.'
'Wrixon, Justin D.'
'Ahmed, Zeinab S.'
'Hayward, John J.'
'Abbasi, Parisa'
'Pilkington, Melanie'
'Macdonald, Charles L. B.'
'Rawson, Jeremy M.'

_publ_section_title
;
 Oxidative addition of tetrathiocins to palladium(0) and platinum(0): a
 route to dithiolate coordination complexes.
;
_journal_issue 26
_journal_name_full 'Dalton transactions (Cambridge, England : 2003)'
_journal_page_first 9086
_journal_page_last 9093
_journal_paper_doi 10.1039/d0dt01678k
_journal_volume 49
_journal_year 2020
_chemical_formula_moiety 'C35 H32 N2 O P2 Pt S2'
_chemical_formula_sum 'C35 H32 N2 O P2 Pt S2'
_chemical_formula_weight 817.77
_space_group_crystal_system monoclinic
_space_group_IT_number 14
_space_group_name_Hall '-P 2yn'
_space_group_name_H-M_alt 'P 1 21/n 1'
_atom_sites_solution_hydrogens geom
_audit_creation_date 2019-04-30
_audit_creation_method
;
Olex2 1.2
(compiled May 18 2018 14:05:52 for OlexSys, GUI svn.r5506)
;
_audit_update_record
;
2019-12-13 deposited with the CCDC.	2020-05-25 downloaded from the CCDC.
;
_cell_angle_alpha 90
_cell_angle_beta 95.946(2)
_cell_angle_gamma 90
_cell_formula_units_Z 4
_cell_length_a 10.2809(5)
_cell_length_b 16.2519(7)
_cell_length_c 18.8916(9)
_cell_measurement_reflns_used 9065
_cell_measurement_temperature 170(2)
_cell_measurement_theta_max 27.56
_cell_measurement_theta_min 3.20
_cell_volume 3139.5(3)
_computing_cell_refinement 'SAINT V8.38A (?, 2016)'
_computing_data_reduction 'SAINT V8.38A (?, 2016)'
_computing_molecular_graphics 'Olex2 (Dolomanov et al., 2009)'
_computing_publication_material 'Olex2 (Dolomanov et al., 2009)'
_computing_structure_refinement 'ShelXL (Sheldrick, 2015)'
_computing_structure_solution 'SHELXT 2014/5 (Sheldrick, 2014)'
_diffrn_ambient_temperature 170.0
_diffrn_measured_fraction_theta_full 0.998
_diffrn_measured_fraction_theta_max 0.995
_diffrn_measurement_device_type 'Bruker APEX-II CCD'
_diffrn_measurement_method '\f and \w scans'
_diffrn_radiation_type MoK\a
_diffrn_radiation_wavelength 0.71073
_diffrn_reflns_av_R_equivalents 0.0901
_diffrn_reflns_av_unetI/netI 0.0373
_diffrn_reflns_Laue_measured_fraction_full 0.998
_diffrn_reflns_Laue_measured_fraction_max 0.995
_diffrn_reflns_limit_h_max 13
_diffrn_reflns_limit_h_min -13
_diffrn_reflns_limit_k_max 21
_diffrn_reflns_limit_k_min -20
_diffrn_reflns_limit_l_max 24
_diffrn_reflns_limit_l_min -24
_diffrn_reflns_number 108432
_diffrn_reflns_point_group_measured_fraction_full 0.998
_diffrn_reflns_point_group_measured_fraction_max 0.995
_diffrn_reflns_theta_full 25.242
_diffrn_reflns_theta_max 27.578
_diffrn_reflns_theta_min 3.057
_diffrn_standards_number 0
_exptl_absorpt_coefficient_mu 4.737
_exptl_absorpt_correction_T_max 0.7456
_exptl_absorpt_correction_T_min 0.5947
_exptl_absorpt_correction_type multi-scan
_exptl_absorpt_process_details
;
SADABS-2016/2 (Bruker,2016) was used for absorption correction.
wR2(int) was 0.0965 before and 0.0733 after correction.
The Ratio of minimum to maximum transmission is 0.7976.
The \l/2 correction factor is Not present.
;
_exptl_crystal_colour yellow
_exptl_crystal_colour_primary yellow
_exptl_crystal_density_diffrn 1.730
_exptl_crystal_description block
_exptl_crystal_F_000 1616
_exptl_crystal_size_max 0.269
_exptl_crystal_size_mid 0.227
_exptl_crystal_size_min 0.138
_refine_diff_density_max 1.502
_refine_diff_density_min -0.993
_refine_diff_density_rms 0.155
_refine_ls_extinction_method none
_refine_ls_goodness_of_fit_ref 1.130
_refine_ls_hydrogen_treatment constr
_refine_ls_matrix_type full
_refine_ls_number_parameters 390
_refine_ls_number_reflns 7241
_refine_ls_number_restraints 0
_refine_ls_restrained_S_all 1.130
_refine_ls_R_factor_all 0.0619
_refine_ls_R_factor_gt 0.0383
_refine_ls_shift/su_max 0.001
_refine_ls_shift/su_mean 0.000
_refine_ls_structure_factor_coef Fsqd
_refine_ls_weighting_details 'w=1/[\s^2^(Fo^2^)+(0.0108P)^2^+16.3723P] where P=(Fo^2^+2Fc^2^)/3'
_refine_ls_weighting_scheme calc
_refine_ls_wR_factor_gt 0.0629
_refine_ls_wR_factor_ref 0.0712
_reflns_Friedel_coverage 0.000
_reflns_number_gt 5755
_reflns_number_total 7241
_reflns_threshold_expression 'I > 2\s(I)'
_cod_data_source_file d0dt01678k2.cif
_cod_data_source_block lw072_p21_n_a
_cod_depositor_comments 'Adding full bibliography for 7704546--7704563.cif.'
_cod_database_code 7704561
_shelx_shelxl_version_number 2018/1
_shelx_space_group_comment
;
The symmetry employed for this shelxl refinement is uniquely defined
by the following loop, which should always be used as a source of
symmetry information in preference to the above space-group names.
They are only intended as comments.
;
_olex2_refinement_description
;
1. Fixed Uiso
 At 1.2 times of:
  All C(H) groups, All C(H,H) groups
 At 1.5 times of:
  All C(H,H,H) groups
2.a Secondary CH2 refined with riding coordinates:
 C00L(H00E,H00F), C00O(H00G,H00K)
2.b Aromatic/amide H refined with riding coordinates:
 C008(H008), C00B(H00B), C00H(H00H), C00I(H00I), C00J(H00J), C00M(H00M),
 C00N(H00N), C00Q(H00Q), C00R(H00R), C00T(H00T), C00U(H00U), C00V(H00V),
 C00X(H00X), C00Y(H00Y), C00Z(H00Z), C010(H010), C011(H011), C012(H012),
 C013(H013), C014(H014), C015(H015), C016(H016)
2.c Idealised Me refined as rotating group:
 C00K(H00A,H00C,H00D), C017(H01A,H01B,H01C)
;
_olex2_submission_special_instructions 'No special instructions were received'

loop_
_space_group_symop_operation_xyz
'x, y, z'
'-x+1/2, y+1/2, -z+1/2'
'-x, -y, -z'
'x-1/2, -y-1/2, z-1/2'

loop_
_atom_site_label
_atom_site_type_symbol
_atom_site_fract_x
_atom_site_fract_y
_atom_site_fract_z
_atom_site_U_iso_or_equiv
_atom_site_adp_type
_atom_site_occupancy
_atom_site_site_symmetry_order
_atom_site_calc_flag
_atom_site_refinement_flags_posn
_atom_site_refinement_flags_adp
_atom_site_refinement_flags_occupancy
_atom_site_disorder_assembly
_atom_site_disorder_group
Pt01 Pt 0.35583(2) 0.56898(2) 0.31105(2) 0.01796(6) Uani 1 1 d . . . . .
S002 S 0.13945(11) 0.57767(8) 0.33017(6) 0.0198(2) Uani 1 1 d . . . . .
P003 P 0.32031(12) 0.45077(7) 0.25042(6) 0.0179(3) Uani 1 1 d . . . . .
S004 S 0.39638(11) 0.68851(8) 0.37572(7) 0.0214(3) Uani 1 1 d . . . . .
P005 P 0.56452(11) 0.55601(8) 0.28600(6) 0.0178(3) Uani 1 1 d . . . . .
O006 O -0.1267(4) 0.9067(2) 0.5484(2) 0.0388(10) Uani 1 1 d . . . . .
C007 C 0.6260(5) 0.6422(3) 0.2382(3) 0.0226(11) Uani 1 1 d . . . . .
C008 C 0.5383(5) 0.6854(3) 0.1909(3) 0.0250(11) Uani 1 1 d . . . . .
H008 H 0.447891 0.671901 0.186738 0.030 Uiso 1 1 calc R . . . .
C009 C 0.1606(5) 0.4386(3) 0.2006(2) 0.0216(10) Uani 1 1 d . . . . .
N00A N 0.0719(4) 0.8696(3) 0.5076(2) 0.0284(10) Uani 1 1 d . . . . .
C00B C 0.6500(5) 0.5359(3) 0.4294(3) 0.0279(12) Uani 1 1 d . . . . .
H00B H 0.570020 0.561359 0.438158 0.033 Uiso 1 1 calc R . . . .
C00C C 0.2427(5) 0.7142(3) 0.4032(2) 0.0204(10) Uani 1 1 d . . . . .
C00D C 0.1320(5) 0.6670(3) 0.3828(2) 0.0195(10) Uani 1 1 d . . . . .
C00E C 0.6842(5) 0.5296(3) 0.3601(3) 0.0227(10) Uani 1 1 d . . . . .
C00F C 0.3526(5) 0.3598(3) 0.3059(3) 0.0222(10) Uani 1 1 d . . . . .
N00G N -0.1024(4) 0.7949(3) 0.4742(2) 0.0292(10) Uani 1 1 d . . . . .
C00H C 0.0634(5) 0.3912(3) 0.2266(3) 0.0294(12) Uani 1 1 d . . . . .
H00H H 0.082159 0.361195 0.269628 0.035 Uiso 1 1 calc R . . . .
C00I C 0.8036(5) 0.4940(3) 0.3485(3) 0.0241(11) Uani 1 1 d . . . . .
H00I H 0.828139 0.490081 0.301509 0.029 Uiso 1 1 calc R . . . .
C00J C 0.4222(5) 0.3700(3) 0.3729(3) 0.0251(11) Uani 1 1 d . . . . .
H00J H 0.444535 0.423845 0.389664 0.030 Uiso 1 1 calc R . . . .
C00K C 0.1572(6) 0.9286(3) 0.5462(3) 0.0338(12) Uani 1 1 d . . . . .
H00A H 0.218029 0.899678 0.581092 0.051 Uiso 1 1 calc GR . . . .
H00C H 0.104808 0.967514 0.570870 0.051 Uiso 1 1 calc GR . . . .
H00D H 0.206707 0.958493 0.512790 0.051 Uiso 1 1 calc GR . . . .
C00L C 0.4411(5) 0.4458(3) 0.1859(2) 0.0242(11) Uani 1 1 d . . . . .
H00E H 0.441877 0.390167 0.164524 0.029 Uiso 1 1 calc R . . . .
H00F H 0.419727 0.486313 0.147310 0.029 Uiso 1 1 calc R . . . .
C00M C 0.0094(5) 0.6889(3) 0.4039(3) 0.0229(11) Uani 1 1 d . . . . .
H00M H -0.066502 0.657176 0.389790 0.028 Uiso 1 1 calc R . . . .
C00N C 0.2342(5) 0.7850(3) 0.4460(3) 0.0241(11) Uani 1 1 d . . . . .
H00N H 0.309155 0.817584 0.460028 0.029 Uiso 1 1 calc R . . . .
C00O C 0.5748(5) 0.4653(3) 0.2263(3) 0.0237(11) Uani 1 1 d . . . . .
H00G H 0.638667 0.476839 0.191765 0.028 Uiso 1 1 calc R . . . .
H00K H 0.606242 0.416956 0.254972 0.028 Uiso 1 1 calc R . . . .
C00P C 0.0031(5) 0.7578(3) 0.4455(3) 0.0236(11) Uani 1 1 d . . . . .
C00Q C 0.7576(5) 0.6643(3) 0.2449(3) 0.0292(12) Uani 1 1 d . . . . .
H00Q H 0.818241 0.635338 0.277161 0.035 Uiso 1 1 calc R . . . .
C00R C 0.1317(5) 0.4842(3) 0.1389(3) 0.0275(12) Uani 1 1 d . . . . .
H00R H 0.196970 0.517377 0.120942 0.033 Uiso 1 1 calc R . . . .
C00S C 0.1142(5) 0.8049(3) 0.4664(3) 0.0233(11) Uani 1 1 d . . . . .
C00T C 0.3202(5) 0.2796(3) 0.2830(3) 0.0301(12) Uani 1 1 d . . . . .
H00T H 0.273685 0.271116 0.237496 0.036 Uiso 1 1 calc R . . . .
C00U C 0.3549(5) 0.2135(3) 0.3256(3) 0.0315(13) Uani 1 1 d . . . . .
H00U H 0.331693 0.159594 0.309502 0.038 Uiso 1 1 calc R . . . .
C00V C 0.8862(5) 0.4647(3) 0.4051(3) 0.0279(12) Uani 1 1 d . . . . .
H00V H 0.968378 0.441545 0.397289 0.034 Uiso 1 1 calc R . . . .
C00W C -0.0601(6) 0.8618(3) 0.5139(3) 0.0319(13) Uani 1 1 d . . . . .
C00X C -0.0888(5) 0.4330(4) 0.1289(3) 0.0353(13) Uani 1 1 d . . . . .
H00X H -0.174121 0.431067 0.104225 0.042 Uiso 1 1 calc R . . . .
C00Y C -0.0600(5) 0.3875(4) 0.1903(3) 0.0354(13) Uani 1 1 d . . . . .
H00Y H -0.125217 0.353733 0.207574 0.042 Uiso 1 1 calc R . . . .
C00Z C 0.7334(5) 0.5048(4) 0.4855(3) 0.0349(13) Uani 1 1 d . . . . .
H00Z H 0.710026 0.508560 0.532751 0.042 Uiso 1 1 calc R . . . .
C010 C 0.8490(5) 0.4690(3) 0.4731(3) 0.0322(13) Uani 1 1 d . . . . .
H010 H 0.904396 0.446700 0.511778 0.039 Uiso 1 1 calc R . . . .
C011 C 0.0062(6) 0.4809(4) 0.1035(3) 0.0367(14) Uani 1 1 d . . . . .
H011 H -0.014002 0.512175 0.061357 0.044 Uiso 1 1 calc R . . . .
C012 C 0.5827(6) 0.7478(3) 0.1500(3) 0.0310(12) Uani 1 1 d . . . . .
H012 H 0.523081 0.776465 0.116979 0.037 Uiso 1 1 calc R . . . .
C013 C 0.8004(6) 0.7282(4) 0.2049(3) 0.0363(14) Uani 1 1 d . . . . .
H013 H 0.889856 0.743912 0.210575 0.044 Uiso 1 1 calc R . . . .
C014 C 0.4236(6) 0.2245(3) 0.3917(3) 0.0323(13) Uani 1 1 d . . . . .
H014 H 0.446392 0.178196 0.421078 0.039 Uiso 1 1 calc R . . . .
C015 C 0.4591(5) 0.3026(3) 0.4153(3) 0.0293(12) Uani 1 1 d . . . . .
H015 H 0.508405 0.310049 0.460203 0.035 Uiso 1 1 calc R . . . .
C016 C 0.7140(6) 0.7687(3) 0.1570(3) 0.0342(13) Uani 1 1 d . . . . .
H016 H 0.744250 0.811387 0.128508 0.041 Uiso 1 1 calc R . . . .
C017 C -0.2338(5) 0.7637(4) 0.4667(4) 0.0399(15) Uani 1 1 d . . . . .
H01A H -0.263091 0.755745 0.416119 0.060 Uiso 1 1 calc GR . . . .
H01B H -0.291653 0.803016 0.487195 0.060 Uiso 1 1 calc GR . . . .
H01C H -0.236395 0.710901 0.491643 0.060 Uiso 1 1 calc GR . . . .

loop_
_atom_site_aniso_label
_atom_site_aniso_U_11
_atom_site_aniso_U_22
_atom_site_aniso_U_33
_atom_site_aniso_U_23
_atom_site_aniso_U_13
_atom_site_aniso_U_12
Pt01 0.01746(9) 0.01980(9) 0.01691(9) -0.00103(8) 0.00326(6) -0.00193(9)
S002 0.0156(5) 0.0245(6) 0.0199(6) -0.0055(5) 0.0043(4) -0.0029(5)
P003 0.0179(6) 0.0195(7) 0.0166(6) -0.0017(5) 0.0026(5) -0.0019(5)
S004 0.0173(6) 0.0229(6) 0.0242(6) -0.0039(5) 0.0030(5) -0.0033(5)
P005 0.0149(5) 0.0246(7) 0.0142(5) 0.0008(5) 0.0026(4) -0.0012(5)
O006 0.046(2) 0.033(2) 0.039(2) -0.0007(18) 0.0155(19) 0.0127(19)
C007 0.026(3) 0.024(3) 0.018(2) -0.002(2) 0.004(2) -0.003(2)
C008 0.024(3) 0.029(3) 0.023(3) -0.005(2) 0.004(2) -0.004(2)
C009 0.022(2) 0.019(2) 0.024(3) -0.003(2) 0.000(2) 0.000(2)
N00A 0.039(3) 0.021(2) 0.026(2) -0.0042(18) 0.008(2) 0.004(2)
C00B 0.022(3) 0.038(3) 0.023(3) 0.000(2) 0.003(2) 0.002(2)
C00C 0.024(2) 0.021(3) 0.016(2) 0.0042(19) 0.0015(19) 0.002(2)
C00D 0.024(3) 0.021(2) 0.014(2) 0.0021(19) 0.0025(19) 0.007(2)
C00E 0.022(3) 0.020(3) 0.026(3) 0.000(2) -0.001(2) -0.006(2)
C00F 0.016(2) 0.029(3) 0.023(2) -0.003(2) 0.0096(19) 0.003(2)
N00G 0.027(2) 0.030(2) 0.032(2) -0.002(2) 0.0089(19) 0.004(2)
C00H 0.025(3) 0.028(3) 0.035(3) 0.003(2) 0.002(2) 0.002(2)
C00I 0.022(3) 0.025(3) 0.026(3) -0.003(2) 0.006(2) -0.003(2)
C00J 0.025(3) 0.028(3) 0.024(3) -0.002(2) 0.007(2) 0.002(2)
C00K 0.050(3) 0.024(3) 0.028(3) -0.003(2) 0.007(2) 0.000(3)
C00L 0.028(3) 0.031(3) 0.015(2) -0.002(2) 0.0058(19) -0.007(2)
C00M 0.021(2) 0.027(3) 0.020(2) 0.002(2) -0.001(2) 0.000(2)
C00N 0.030(3) 0.022(3) 0.019(2) -0.001(2) 0.001(2) -0.002(2)
C00O 0.025(3) 0.028(3) 0.019(2) 0.001(2) 0.005(2) 0.002(2)
C00P 0.025(3) 0.023(3) 0.023(3) 0.004(2) 0.005(2) 0.005(2)
C00Q 0.023(3) 0.036(3) 0.029(3) 0.002(2) 0.004(2) -0.006(2)
C00R 0.025(3) 0.024(3) 0.033(3) 0.000(2) 0.003(2) 0.000(2)
C00S 0.032(3) 0.020(3) 0.019(2) 0.002(2) 0.004(2) 0.003(2)
C00T 0.029(3) 0.027(3) 0.035(3) -0.002(2) 0.005(2) -0.009(2)
C00U 0.033(3) 0.022(3) 0.041(3) -0.002(2) 0.009(3) -0.003(2)
C00V 0.020(3) 0.025(3) 0.038(3) 0.003(2) -0.001(2) 0.000(2)
C00W 0.038(3) 0.028(3) 0.030(3) 0.004(2) 0.009(2) 0.009(3)
C00X 0.024(3) 0.036(3) 0.044(3) -0.008(3) -0.007(2) 0.000(3)
C00Y 0.025(3) 0.033(3) 0.048(4) -0.001(3) 0.004(3) -0.005(2)
C00Z 0.031(3) 0.051(4) 0.022(3) 0.001(3) 0.001(2) -0.005(3)
C010 0.026(3) 0.036(3) 0.032(3) 0.008(3) -0.006(2) -0.005(2)
C011 0.037(3) 0.042(4) 0.030(3) 0.000(3) -0.004(3) 0.008(3)
C012 0.037(3) 0.024(3) 0.032(3) 0.001(2) 0.007(2) 0.004(2)
C013 0.027(3) 0.036(3) 0.047(4) 0.004(3) 0.008(3) -0.009(3)
C014 0.038(3) 0.028(3) 0.032(3) 0.006(2) 0.008(2) 0.004(2)
C015 0.034(3) 0.036(3) 0.019(3) 0.002(2) 0.006(2) 0.002(3)
C016 0.041(3) 0.025(3) 0.040(3) 0.005(2) 0.017(3) -0.004(3)
C017 0.027(3) 0.033(3) 0.062(4) 0.000(3) 0.019(3) 0.004(3)

loop_
_atom_type_symbol
_atom_type_description
_atom_type_scat_dispersion_real
_atom_type_scat_dispersion_imag
_atom_type_scat_source
C C 0.0033 0.0016 'International Tables Vol C Tables 4.2.6.8 and 6.1.1.4'
H H 0.0000 0.0000 'International Tables Vol C Tables 4.2.6.8 and 6.1.1.4'
N N 0.0061 0.0033 'International Tables Vol C Tables 4.2.6.8 and 6.1.1.4'
O O 0.0106 0.0060 'International Tables Vol C Tables 4.2.6.8 and 6.1.1.4'
P P 0.1023 0.0942 'International Tables Vol C Tables 4.2.6.8 and 6.1.1.4'
Pt Pt -1.7033 8.3905 'International Tables Vol C Tables 4.2.6.8 and 6.1.1.4'
S S 0.1246 0.1234 'International Tables Vol C Tables 4.2.6.8 and 6.1.1.4'

loop_
_geom_angle_atom_site_label_1
_geom_angle_atom_site_label_2
_geom_angle_atom_site_label_3
_geom_angle
_geom_angle_site_symmetry_1
_geom_angle_site_symmetry_3
_geom_angle_publ_flag
S002 Pt01 S004 89.42(4) . . ?
P003 Pt01 S002 91.37(4) . . ?
P003 Pt01 S004 178.36(5) . . ?
P003 Pt01 P005 85.47(4) . . ?
P005 Pt01 S002 176.42(4) . . ?
P005 Pt01 S004 93.79(4) . . ?
C00D S002 Pt01 103.79(16) . . ?
C009 P003 Pt01 116.59(16) . . ?
C009 P003 C00F 108.1(2) . . ?
C009 P003 C00L 106.8(2) . . ?
C00F P003 Pt01 112.97(17) . . ?
C00F P003 C00L 104.5(2) . . ?
C00L P003 Pt01 106.97(17) . . ?
C00C S004 Pt01 103.67(17) . . ?
C007 P005 Pt01 114.86(17) . . ?
C007 P005 C00E 108.8(2) . . ?
C007 P005 C00O 105.3(2) . . ?
C00E P005 Pt01 116.32(17) . . ?
C00E P005 C00O 101.7(2) . . ?
C00O P005 Pt01 108.40(16) . . ?
C008 C007 P005 118.2(4) . . ?
C008 C007 C00Q 119.1(5) . . ?
C00Q C007 P005 122.6(4) . . ?
C012 C008 C007 120.0(5) . . ?
C00H C009 P003 121.4(4) . . ?
C00R C009 P003 118.7(4) . . ?
C00R C009 C00H 119.6(5) . . ?
C00S N00A C00K 124.7(5) . . ?
C00W N00A C00K 124.7(4) . . ?
C00W N00A C00S 110.0(4) . . ?
C00Z C00B C00E 119.6(5) . . ?
C00D C00C S004 121.3(4) . . ?
C00D C00C C00N 120.6(4) . . ?
C00N C00C S004 118.1(4) . . ?
C00C C00D S002 121.8(4) . . ?
C00C C00D C00M 120.8(4) . . ?
C00M C00D S002 117.4(4) . . ?
C00B C00E P005 119.3(4) . . ?
C00B C00E C00I 119.4(5) . . ?
C00I C00E P005 120.9(4) . . ?
C00J C00F P003 118.1(4) . . ?
C00J C00F C00T 118.1(5) . . ?
C00T C00F P003 123.6(4) . . ?
C00P N00G C017 124.7(5) . . ?
C00W N00G C00P 109.9(4) . . ?
C00W N00G C017 125.3(5) . . ?
C00Y C00H C009 120.4(5) . . ?
C00V C00I C00E 120.2(5) . . ?
C015 C00J C00F 120.9(5) . . ?
C00O C00L P003 107.1(3) . . ?
C00P C00M C00D 117.7(5) . . ?
C00S C00N C00C 117.7(5) . . ?
C00L C00O P005 111.1(3) . . ?
C00M C00P N00G 131.1(5) . . ?
C00M C00P C00S 121.5(5) . . ?
C00S C00P N00G 107.4(4) . . ?
C013 C00Q C007 120.3(5) . . ?
C009 C00R C011 119.3(5) . . ?
C00N C00S N00A 132.3(5) . . ?
C00N C00S C00P 121.7(5) . . ?
C00P C00S N00A 105.9(4) . . ?
C00U C00T C00F 120.7(5) . . ?
C00T C00U C014 120.6(5) . . ?
C010 C00V C00I 119.7(5) . . ?
O006 C00W N00A 126.6(5) . . ?
O006 C00W N00G 126.8(5) . . ?
N00G C00W N00A 106.6(4) . . ?
C011 C00X C00Y 119.8(5) . . ?
C00H C00Y C00X 120.0(5) . . ?
C010 C00Z C00B 120.3(5) . . ?
C00Z C010 C00V 120.8(5) . . ?
C00X C011 C00R 120.8(5) . . ?
C008 C012 C016 120.1(5) . . ?
C016 C013 C00Q 120.1(5) . . ?
C00U C014 C015 120.2(5) . . ?
C014 C015 C00J 119.5(5) . . ?
C013 C016 C012 120.3(5) . . ?

loop_
_geom_bond_atom_site_label_1
_geom_bond_atom_site_label_2
_geom_bond_distance
_geom_bond_site_symmetry_2
_geom_bond_publ_flag
Pt01 S002 2.2947(11) . ?
Pt01 P003 2.2472(12) . ?
Pt01 S004 2.3096(12) . ?
Pt01 P005 2.2544(12) . ?
S002 C00D 1.765(5) . ?
P003 C009 1.817(5) . ?
P003 C00F 1.822(5) . ?
P003 C00L 1.830(5) . ?
S004 C00C 1.763(5) . ?
P005 C007 1.815(5) . ?
P005 C00E 1.817(5) . ?
P005 C00O 1.865(5) . ?
O006 C00W 1.232(6) . ?
C007 C008 1.392(7) . ?
C007 C00Q 1.393(7) . ?
C008 C012 1.382(7) . ?
C009 C00H 1.391(7) . ?
C009 C00R 1.388(7) . ?
N00A C00K 1.444(7) . ?
N00A C00S 1.405(6) . ?
N00A C00W 1.380(7) . ?
C00B C00E 1.394(7) . ?
C00B C00Z 1.388(7) . ?
C00C C00D 1.393(7) . ?
C00C C00N 1.414(7) . ?
C00D C00M 1.407(7) . ?
C00E C00I 1.394(7) . ?
C00F C00J 1.399(7) . ?
C00F C00T 1.403(7) . ?
N00G C00P 1.398(6) . ?
N00G C00W 1.366(7) . ?
N00G C017 1.437(7) . ?
C00H C00Y 1.380(7) . ?
C00I C00V 1.380(7) . ?
C00J C015 1.386(7) . ?
C00L C00O 1.535(7) . ?
C00M C00P 1.374(7) . ?
C00N C00S 1.369(7) . ?
C00P C00S 1.397(7) . ?
C00Q C013 1.383(7) . ?
C00R C011 1.391(7) . ?
C00T C00U 1.366(8) . ?
C00U C014 1.382(8) . ?
C00V C010 1.380(8) . ?
C00X C00Y 1.382(8) . ?
C00X C011 1.374(8) . ?
C00Z C010 1.365(8) . ?
C012 C016 1.385(8) . ?
C013 C016 1.369(8) . ?
C014 C015 1.382(8) . ?
